data_7710666
loop_
_publ_author_name
'Horrer, G\"unther'
'Mann, Sophie'
'Krummenacher, Ivo'
'Braunschweig, Holger'
'Radius, Udo'

_publ_section_title
;
 N-Heterocyclic Carbene and Cyclic (Alkyl)(amino)carbene Complexes of
 Vanadium(III) and Vanadium(V)
;
_journal_name_full 'Dalton Transactions'
_journal_paper_doi 10.1039/D2DT01250B
_journal_year 2022
_chemical_formula_moiety 'C76 H108 Cl4 N2 V2'
_chemical_formula_sum 'C76 H108 Cl4 N2 V2'
_chemical_formula_weight 1293.32
_space_group_crystal_system triclinic
_space_group_IT_number 2
_space_group_name_Hall '-P 1'
_space_group_name_H-M_alt 'P -1'
_atom_sites_solution_hydrogens geom
_atom_sites_solution_primary dual
_atom_sites_solution_secondary difmap
_audit_creation_method SHELXL-2018/3
_audit_update_record
;
2022-04-21 deposited with the CCDC.	2022-07-01 downloaded from the CCDC.
;
_cell_angle_alpha 84.0040(10)
_cell_angle_beta 86.2380(10)
_cell_angle_gamma 67.6150(10)
_cell_formula_units_Z 1
_cell_length_a 11.3410(2)
_cell_length_b 12.7402(2)
_cell_length_c 13.5942(2)
_cell_measurement_reflns_used 24334
_cell_measurement_temperature 100.00(10)
_cell_measurement_theta_max 76.6480
_cell_measurement_theta_min 3.2950
_cell_volume 1805.52(5)
_computing_cell_refinement 'CrysAlisPro 1.171.40.53 (Rigaku OD, 2019)'
_computing_data_collection 'CrysAlisPro 1.171.40.53 (Rigaku OD, 2019)'
_computing_data_reduction 'CrysAlisPro 1.171.40.53 (Rigaku OD, 2019)'
_computing_molecular_graphics 'ShelXLe (Huebschle et all, 2011)'
_computing_publication_material 'SHELXL-2014/6 (Sheldrick, 2014)'
_computing_structure_refinement 'SHELXL-2018/3 (Sheldrick, 2018)'
_computing_structure_solution 'SHELXT 2014/5 (Sheldrick, 2014)'
_diffrn_ambient_temperature 100.00(10)
_diffrn_detector_area_resol_mean 10.0000
_diffrn_measured_fraction_theta_full 0.996
_diffrn_measured_fraction_theta_max 0.995
_diffrn_measurement_device_type 'XtaLAB Synergy, Dualflex, HyPix'
_diffrn_measurement_method '\w scans'
_diffrn_radiation_type CuK\a
_diffrn_radiation_wavelength 1.54184
_diffrn_reflns_av_R_equivalents 0.0341
_diffrn_reflns_av_unetI/netI 0.0232
_diffrn_reflns_Laue_measured_fraction_full 0.996
_diffrn_reflns_Laue_measured_fraction_max 0.995
_diffrn_reflns_limit_h_max 12
_diffrn_reflns_limit_h_min -14
_diffrn_reflns_limit_k_max 14
_diffrn_reflns_limit_k_min -15
_diffrn_reflns_limit_l_max 16
_diffrn_reflns_limit_l_min -16
_diffrn_reflns_number 36915
_diffrn_reflns_point_group_measured_fraction_full 0.996
_diffrn_reflns_point_group_measured_fraction_max 0.995
_diffrn_reflns_theta_full 72.000
_diffrn_reflns_theta_max 74.490
_diffrn_reflns_theta_min 3.270
_diffrn_source 'micro-focus sealed X-ray tube'
_exptl_absorpt_coefficient_mu 3.833
_exptl_absorpt_correction_T_max 1.00000
_exptl_absorpt_correction_T_min 0.68194
_exptl_absorpt_correction_type multi-scan
_exptl_absorpt_process_details
;
CrysAlisPro 1.171.40.53 (Rigaku Oxford Diffraction, 2019)
Empirical absorption correction using spherical harmonics,
 implemented in SCALE3 ABSPACK scaling algorithm.
;
_exptl_crystal_colour 'clear blue'
_exptl_crystal_density_diffrn 1.189
_exptl_crystal_description plate
_exptl_crystal_F_000 692
_exptl_crystal_size_max 0.267
_exptl_crystal_size_mid 0.222
_exptl_crystal_size_min 0.115
_refine_diff_density_max 1.024
_refine_diff_density_min -0.422
_refine_diff_density_rms 0.056
_refine_ls_extinction_method none
_refine_ls_goodness_of_fit_ref 1.042
_refine_ls_hydrogen_treatment constr
_refine_ls_matrix_type full
_refine_ls_number_parameters 393
_refine_ls_number_reflns 7335
_refine_ls_number_restraints 0
_refine_ls_restrained_S_all 1.042
_refine_ls_R_factor_all 0.0442
_refine_ls_R_factor_gt 0.0431
_refine_ls_shift/su_max 0.001
_refine_ls_shift/su_mean 0.000
_refine_ls_structure_factor_coef Fsqd
_refine_ls_weighting_details 'w=1/[\s^2^(Fo^2^)+(0.0625P)^2^+1.3883P] where P=(Fo^2^+2Fc^2^)/3'
_refine_ls_weighting_scheme calc
_refine_ls_wR_factor_gt 0.1162
_refine_ls_wR_factor_ref 0.1172
_reflns_Friedel_coverage 0.000
_reflns_number_gt 7070
_reflns_number_total 7335
_reflns_threshold_expression 'I > 2\s(I)'
_cod_data_source_file d2dt01250b2.cif
_cod_data_source_block compound_10
_cod_database_code 7710666
_shelx_shelxl_version_number 2018/3
_shelx_space_group_comment
;
The symmetry employed for this shelxl refinement is uniquely defined
by the following loop, which should always be used as a source of
symmetry information in preference to the above space-group names.
They are only intended as comments.
;

loop_
_space_group_symop_operation_xyz
'x, y, z'
'-x, -y, -z'

loop_
_atom_site_label
_atom_site_type_symbol
_atom_site_fract_x
_atom_site_fract_y
_atom_site_fract_z
_atom_site_U_iso_or_equiv
_atom_site_adp_type
_atom_site_occupancy
_atom_site_site_symmetry_order
_atom_site_calc_flag
_atom_site_refinement_flags_posn
_atom_site_refinement_flags_adp
_atom_site_refinement_flags_occupancy
_atom_site_disorder_assembly
_atom_site_disorder_group
V1_1 V 0.33618(3) 0.29285(3) 0.71628(2) 0.02201(10) Uani 1 1 d . . . . .
Cl2_1 Cl 0.37454(5) 0.40920(4) 0.58931(4) 0.03561(13) Uani 1 1 d . . . . .
Cl1_1 Cl 0.16487(5) 0.42590(4) 0.78835(4) 0.03923(14) Uani 1 1 d . . . . .
C1_2 C 0.27468(17) 0.16669(15) 0.68062(14) 0.0242(4) Uani 1 1 d . . . . .
C2_2 C 0.27042(18) 0.13309(16) 0.58560(15) 0.0271(4) Uani 1 1 d . . . . .
C3_2 C 0.20467(19) 0.06306(17) 0.57078(16) 0.0306(4) Uani 1 1 d . . . . .
H3_2 H 0.202484 0.042896 0.507316 0.037 Uiso 1 1 calc R U . . .
C4_2 C 0.14264(19) 0.02281(17) 0.64796(17) 0.0317(4) Uani 1 1 d . . . . .
C5_2 C 0.15143(18) 0.05086(17) 0.74234(16) 0.0305(4) Uani 1 1 d . . . . .
H5_2 H 0.113321 0.022233 0.795434 0.037 Uiso 1 1 calc R U . . .
C6_2 C 0.21614(17) 0.12119(16) 0.76002(14) 0.0246(4) Uani 1 1 d . . . . .
C7_2 C 0.3386(2) 0.1683(2) 0.49655(16) 0.0389(5) Uani 1 1 d . . . . .
H7A_2 H 0.303463 0.159221 0.437096 0.058 Uiso 1 1 calc R U . . .
H7B_2 H 0.427800 0.121350 0.497974 0.058 Uiso 1 1 calc R U . . .
H7C_2 H 0.327605 0.246629 0.498094 0.058 Uiso 1 1 calc R U . . .
C8_2 C 0.0685(2) -0.0497(2) 0.6311(2) 0.0428(5) Uani 1 1 d . . . . .
H8A_2 H 0.072482 -0.101358 0.688612 0.064 Uiso 1 1 calc R U . . .
H8B_2 H 0.104690 -0.092198 0.574892 0.064 Uiso 1 1 calc R U . . .
H8C_2 H -0.018842 -0.001603 0.619024 0.064 Uiso 1 1 calc R U . . .
C9_2 C 0.2251(2) 0.1428(2) 0.86550(16) 0.0348(5) Uani 1 1 d . . . . .
H9A_2 H 0.235792 0.074774 0.907870 0.052 Uiso 1 1 calc R U . . .
H9B_2 H 0.148377 0.203242 0.884820 0.052 Uiso 1 1 calc R U . . .
H9C_2 H 0.296863 0.164006 0.871089 0.052 Uiso 1 1 calc R U . . .
C1_3 C 0.50101(17) 0.21766(15) 0.79941(13) 0.0211(3) Uani 1 1 d . . . . .
C2_3 C 0.51144(19) 0.23190(16) 0.89941(14) 0.0262(4) Uani 1 1 d . . . . .
C3_3 C 0.6278(2) 0.17756(17) 0.94645(15) 0.0295(4) Uani 1 1 d . . . . .
H3_3 H 0.631610 0.184548 1.013476 0.035 Uiso 1 1 calc R U . . .
C4_3 C 0.73751(19) 0.11373(17) 0.89617(16) 0.0301(4) Uani 1 1 d . . . . .
C5_3 C 0.72750(18) 0.10034(16) 0.79750(15) 0.0277(4) Uani 1 1 d . . . . .
H5_3 H 0.800276 0.058049 0.762216 0.033 Uiso 1 1 calc R U . . .
C6_3 C 0.61161(18) 0.14838(15) 0.74972(14) 0.0239(4) Uani 1 1 d . . . . .
C7_3 C 0.4019(2) 0.3091(2) 0.95923(16) 0.0346(5) Uani 1 1 d . . . . .
H7A_3 H 0.428331 0.305750 1.025527 0.052 Uiso 1 1 calc R U . . .
H7B_3 H 0.331430 0.284674 0.960704 0.052 Uiso 1 1 calc R U . . .
H7C_3 H 0.376238 0.385900 0.929543 0.052 Uiso 1 1 calc R U . . .
C8_3 C 0.8646(2) 0.0646(2) 0.94579(19) 0.0429(5) Uani 1 1 d . . . . .
H8A_3 H 0.905002 -0.014890 0.935862 0.064 Uiso 1 1 calc R U . . .
H8B_3 H 0.851707 0.073703 1.015387 0.064 Uiso 1 1 calc R U . . .
H8C_3 H 0.917941 0.103858 0.917702 0.064 Uiso 1 1 calc R U . . .
C9_3 C 0.6079(2) 0.12336(18) 0.64437(15) 0.0301(4) Uani 1 1 d . . . . .
H9A_3 H 0.693303 0.085374 0.619464 0.045 Uiso 1 1 calc R U . . .
H9B_3 H 0.567439 0.193454 0.604472 0.045 Uiso 1 1 calc R U . . .
H9C_3 H 0.560497 0.075292 0.642034 0.045 Uiso 1 1 calc R U . . .
C1_4 C 0.76293(16) 0.51473(15) 0.65759(13) 0.0207(3) Uani 1 1 d . . . . .
H1_4 H 0.741133 0.565413 0.601237 0.025 Uiso 1 1 calc R U . . .
N1_4 N 0.73631(13) 0.54691(12) 0.74491(11) 0.0180(3) Uani 1 1 d . . . . .
C2_4 C 0.83163(19) 0.38969(16) 0.65296(14) 0.0265(4) Uani 1 1 d . . . . .
C3_4 C 0.8599(2) 0.34889(16) 0.76260(15) 0.0300(4) Uani 1 1 d . . . . .
H3A_4 H 0.949096 0.331194 0.774570 0.036 Uiso 1 1 calc R U . . .
H3AB_4 H 0.841612 0.280776 0.780291 0.036 Uiso 1 1 calc R U . . .
C4_4 C 0.77439(18) 0.44577(15) 0.82486(13) 0.0231(4) Uani 1 1 d . . . . .
C5_4 C 0.9533(2) 0.3683(2) 0.58845(18) 0.0415(5) Uani 1 1 d . . . . .
H5A_4 H 1.001957 0.287860 0.589854 0.062 Uiso 1 1 calc R U . . .
H5B_4 H 1.003449 0.405161 0.613523 0.062 Uiso 1 1 calc R U . . .
H5C_4 H 0.930802 0.398506 0.521611 0.062 Uiso 1 1 calc R U . . .
C6_4 C 0.7436(2) 0.34159(19) 0.60820(18) 0.0391(5) Uani 1 1 d . . . . .
H6A_4 H 0.786412 0.260710 0.606085 0.059 Uiso 1 1 calc R U . . .
H6B_4 H 0.722542 0.376651 0.542334 0.059 Uiso 1 1 calc R U . . .
H6C_4 H 0.666853 0.357378 0.648260 0.059 Uiso 1 1 calc R U . . .
C7_4 C 0.84451(19) 0.46441(17) 0.90859(14) 0.0278(4) Uani 1 1 d . . . . .
H7A_4 H 0.856406 0.404515 0.960594 0.042 Uiso 1 1 calc R U . . .
H7B_4 H 0.795356 0.536483 0.933754 0.042 Uiso 1 1 calc R U . . .
H7C_4 H 0.926108 0.464020 0.884392 0.042 Uiso 1 1 calc R U . . .
C8_4 C 0.6524(2) 0.43223(19) 0.86618(16) 0.0331(4) Uani 1 1 d . . . . .
H8A_4 H 0.672939 0.371178 0.917828 0.050 Uiso 1 1 calc R U . . .
H8B_4 H 0.610694 0.415235 0.814301 0.050 Uiso 1 1 calc R U . . .
H8C_4 H 0.596649 0.501742 0.892457 0.050 Uiso 1 1 calc R U . . .
C1_5 C 0.66896(16) 0.66641(14) 0.76422(12) 0.0185(3) Uani 1 1 d . . . . .
C2_5 C 0.74337(17) 0.72767(15) 0.78423(13) 0.0212(3) Uani 1 1 d . . . . .
C3_5 C 0.67815(19) 0.84109(16) 0.80338(15) 0.0264(4) Uani 1 1 d . . . . .
H3_5 H 0.723961 0.883856 0.818862 0.032 Uiso 1 1 calc R U . . .
C4_5 C 0.54622(19) 0.89145(16) 0.79978(15) 0.0279(4) Uani 1 1 d . . . . .
H4_5 H 0.504499 0.967000 0.813606 0.034 Uiso 1 1 calc R U . . .
C5_5 C 0.47678(18) 0.82990(16) 0.77580(14) 0.0254(4) Uani 1 1 d . . . . .
H5_5 H 0.388635 0.865504 0.771651 0.030 Uiso 1 1 calc R U . . .
C6_5 C 0.53585(17) 0.71497(15) 0.75751(13) 0.0207(3) Uani 1 1 d . . . . .
C7_5 C 0.88853(17) 0.67962(16) 0.77823(14) 0.0248(4) Uani 1 1 d . . . . .
H7_5 H 0.917243 0.596636 0.778716 0.030 Uiso 1 1 calc R U . . .
C8_5 C 0.9355(2) 0.7235(2) 0.68075(18) 0.0381(5) Uani 1 1 d . . . . .
H8A_5 H 1.027101 0.692053 0.677507 0.057 Uiso 1 1 calc R U . . .
H8B_5 H 0.905800 0.805127 0.677026 0.057 Uiso 1 1 calc R U . . .
H8C_5 H 0.903256 0.700951 0.626445 0.057 Uiso 1 1 calc R U . . .
C9_5 C 0.9475(2) 0.7051(2) 0.86599(18) 0.0384(5) Uani 1 1 d . . . . .
H9A_5 H 1.038582 0.667292 0.861831 0.058 Uiso 1 1 calc R U . . .
H9B_5 H 0.915452 0.678303 0.926482 0.058 Uiso 1 1 calc R U . . .
H9C_5 H 0.925524 0.785825 0.864892 0.058 Uiso 1 1 calc R U . . .
C10_5 C 0.45342(17) 0.65441(17) 0.72648(14) 0.0245(4) Uani 1 1 d . . . . .
H10_5 H 0.508207 0.574492 0.719956 0.029 Uiso 1 1 calc R U . . .
C11_5 C 0.3959(2) 0.70671(19) 0.62580(16) 0.0339(4) Uani 1 1 d . . . . .
H11A_5 H 0.342641 0.668877 0.607880 0.051 Uiso 1 1 calc R U . . .
H11B_5 H 0.463162 0.697798 0.576821 0.051 Uiso 1 1 calc R U . . .
H11C_5 H 0.345704 0.786286 0.629484 0.051 Uiso 1 1 calc R U . . .
C12_5 C 0.3472(2) 0.6574(2) 0.80358(17) 0.0350(5) Uani 1 1 d . . . . .
H12A_5 H 0.303229 0.611745 0.784775 0.052 Uiso 1 1 calc R U . . .
H12B_5 H 0.288109 0.734579 0.807026 0.052 Uiso 1 1 calc R U . . .
H12C_5 H 0.383920 0.627794 0.867136 0.052 Uiso 1 1 calc R U . . .

loop_
_atom_site_aniso_label
_atom_site_aniso_U_11
_atom_site_aniso_U_22
_atom_site_aniso_U_33
_atom_site_aniso_U_23
_atom_site_aniso_U_13
_atom_site_aniso_U_12
V1_1 0.02016(16) 0.02125(17) 0.02366(17) -0.00391(12) 0.00028(12) -0.00636(12)
Cl2_1 0.0470(3) 0.0306(2) 0.0302(3) 0.00298(19) -0.0017(2) -0.0170(2)
Cl1_1 0.0239(2) 0.0344(3) 0.0552(3) -0.0173(2) 0.0042(2) -0.00363(19)
C1_2 0.0205(8) 0.0218(8) 0.0296(10) -0.0024(7) -0.0011(7) -0.0072(7)
C2_2 0.0245(9) 0.0249(9) 0.0292(10) -0.0043(7) -0.0023(7) -0.0056(7)
C3_2 0.0284(10) 0.0268(10) 0.0345(11) -0.0091(8) -0.0036(8) -0.0061(8)
C4_2 0.0221(9) 0.0253(9) 0.0465(12) -0.0068(8) -0.0026(8) -0.0065(8)
C5_2 0.0229(9) 0.0299(10) 0.0397(11) -0.0035(8) 0.0042(8) -0.0116(8)
C6_2 0.0182(8) 0.0244(9) 0.0300(10) -0.0007(7) -0.0001(7) -0.0072(7)
C7_2 0.0522(13) 0.0430(12) 0.0270(10) -0.0037(9) -0.0011(9) -0.0242(11)
C8_2 0.0340(11) 0.0405(12) 0.0602(15) -0.0115(11) -0.0023(10) -0.0190(10)
C9_2 0.0380(11) 0.0414(12) 0.0306(11) -0.0044(9) 0.0061(9) -0.0220(10)
C1_3 0.0236(8) 0.0190(8) 0.0213(8) -0.0013(6) 0.0012(7) -0.0090(7)
C2_3 0.0293(9) 0.0258(9) 0.0249(9) -0.0026(7) 0.0033(7) -0.0127(8)
C3_3 0.0364(11) 0.0312(10) 0.0238(9) 0.0019(8) -0.0028(8) -0.0169(9)
C4_3 0.0294(10) 0.0276(10) 0.0347(11) 0.0067(8) -0.0049(8) -0.0140(8)
C5_3 0.0233(9) 0.0232(9) 0.0349(10) -0.0002(8) 0.0042(8) -0.0082(7)
C6_3 0.0239(9) 0.0212(8) 0.0271(9) -0.0026(7) 0.0034(7) -0.0096(7)
C7_3 0.0374(11) 0.0398(11) 0.0261(10) -0.0102(8) 0.0034(8) -0.0129(9)
C8_3 0.0351(12) 0.0476(13) 0.0453(13) 0.0123(10) -0.0110(10) -0.0173(10)
C9_3 0.0296(10) 0.0311(10) 0.0278(10) -0.0090(8) 0.0059(8) -0.0087(8)
C1_4 0.0196(8) 0.0216(8) 0.0214(8) -0.0029(7) -0.0007(6) -0.0080(7)
N1_4 0.0177(7) 0.0173(7) 0.0192(7) -0.0015(5) -0.0002(5) -0.0068(5)
C2_4 0.0290(9) 0.0202(9) 0.0270(10) -0.0071(7) -0.0021(7) -0.0042(7)
C3_4 0.0346(10) 0.0205(9) 0.0302(10) -0.0036(7) -0.0057(8) -0.0041(8)
C4_4 0.0282(9) 0.0183(8) 0.0216(9) 0.0006(7) -0.0018(7) -0.0080(7)
C5_4 0.0350(11) 0.0396(12) 0.0385(12) -0.0126(10) 0.0058(9) -0.0002(10)
C6_4 0.0552(14) 0.0287(10) 0.0385(12) -0.0044(9) -0.0147(10) -0.0189(10)
C7_4 0.0315(10) 0.0287(9) 0.0214(9) -0.0003(7) -0.0029(7) -0.0095(8)
C8_4 0.0365(11) 0.0321(10) 0.0341(11) 0.0068(8) -0.0012(9) -0.0190(9)
C1_5 0.0214(8) 0.0170(8) 0.0165(8) -0.0027(6) 0.0022(6) -0.0067(7)
C2_5 0.0220(8) 0.0221(8) 0.0203(8) -0.0032(6) 0.0022(6) -0.0094(7)
C3_5 0.0287(9) 0.0212(9) 0.0315(10) -0.0054(7) 0.0015(8) -0.0114(8)
C4_5 0.0298(10) 0.0194(8) 0.0317(10) -0.0064(7) 0.0029(8) -0.0056(7)
C5_5 0.0227(9) 0.0238(9) 0.0257(9) -0.0039(7) 0.0018(7) -0.0042(7)
C6_5 0.0211(8) 0.0231(8) 0.0172(8) -0.0027(6) 0.0012(6) -0.0075(7)
C7_5 0.0214(9) 0.0251(9) 0.0299(10) -0.0066(7) 0.0009(7) -0.0102(7)
C8_5 0.0280(10) 0.0439(12) 0.0435(13) 0.0013(10) 0.0067(9) -0.0176(9)
C9_5 0.0278(10) 0.0426(12) 0.0464(13) -0.0180(10) -0.0051(9) -0.0110(9)
C10_5 0.0205(8) 0.0281(9) 0.0255(9) -0.0067(7) 0.0013(7) -0.0092(7)
C11_5 0.0309(10) 0.0387(11) 0.0302(11) -0.0071(9) -0.0069(8) -0.0090(9)
C12_5 0.0263(10) 0.0452(12) 0.0388(12) -0.0089(9) 0.0059(8) -0.0191(9)

loop_
_atom_type_symbol
_atom_type_description
_atom_type_scat_dispersion_real
_atom_type_scat_dispersion_imag
_atom_type_scat_source
C C 0.0181 0.0091 'International Tables Vol C Tables 4.2.6.8 and 6.1.1.4'
H H 0.0000 0.0000 'International Tables Vol C Tables 4.2.6.8 and 6.1.1.4'
N N 0.0311 0.0180 'International Tables Vol C Tables 4.2.6.8 and 6.1.1.4'
Cl Cl 0.3639 0.7018 'International Tables Vol C Tables 4.2.6.8 and 6.1.1.4'
V V 0.0687 2.1097 'International Tables Vol C Tables 4.2.6.8 and 6.1.1.4'

loop_
_geom_angle_atom_site_label_1
_geom_angle_atom_site_label_2
_geom_angle_atom_site_label_3
_geom_angle
_geom_angle_site_symmetry_1
_geom_angle_site_symmetry_3
_geom_angle_publ_flag
C1_2 V1_1 C1_3 109.43(7) . . ?
C1_2 V1_1 Cl1_1 106.32(5) . . ?
C1_3 V1_1 Cl1_1 116.86(5) . . ?
C1_2 V1_1 Cl2_1 117.83(6) . . ?
C1_3 V1_1 Cl2_1 108.19(5) . . ?
Cl1_1 V1_1 Cl2_1 98.23(2) . . ?
C2_2 C1_2 C6_2 117.12(17) . . ?
C2_2 C1_2 V1_1 127.36(14) . . ?
C6_2 C1_2 V1_1 114.99(14) . . ?
C3_2 C2_2 C1_2 120.73(18) . . ?
C3_2 C2_2 C7_2 117.26(18) . . ?
C1_2 C2_2 C7_2 121.98(18) . . ?
C4_2 C3_2 C2_2 121.94(19) . . ?
C4_2 C3_2 H3_2 119.0 . . ?
C2_2 C3_2 H3_2 119.0 . . ?
C5_2 C4_2 C3_2 117.74(18) . . ?
C5_2 C4_2 C8_2 120.5(2) . . ?
C3_2 C4_2 C8_2 121.7(2) . . ?
C4_2 C5_2 C6_2 121.90(19) . . ?
C4_2 C5_2 H5_2 119.1 . . ?
C6_2 C5_2 H5_2 119.1 . . ?
C5_2 C6_2 C1_2 120.44(18) . . ?
C5_2 C6_2 C9_2 117.92(18) . . ?
C1_2 C6_2 C9_2 121.60(17) . . ?
C2_2 C7_2 H7A_2 109.5 . . ?
C2_2 C7_2 H7B_2 109.5 . . ?
H7A_2 C7_2 H7B_2 109.5 . . ?
C2_2 C7_2 H7C_2 109.5 . . ?
H7A_2 C7_2 H7C_2 109.5 . . ?
H7B_2 C7_2 H7C_2 109.5 . . ?
C4_2 C8_2 H8A_2 109.5 . . ?
C4_2 C8_2 H8B_2 109.5 . . ?
H8A_2 C8_2 H8B_2 109.5 . . ?
C4_2 C8_2 H8C_2 109.5 . . ?
H8A_2 C8_2 H8C_2 109.5 . . ?
H8B_2 C8_2 H8C_2 109.5 . . ?
C6_2 C9_2 H9A_2 109.5 . . ?
C6_2 C9_2 H9B_2 109.5 . . ?
H9A_2 C9_2 H9B_2 109.5 . . ?
C6_2 C9_2 H9C_2 109.5 . . ?
H9A_2 C9_2 H9C_2 109.5 . . ?
H9B_2 C9_2 H9C_2 109.5 . . ?
C6_3 C1_3 C2_3 117.49(17) . . ?
C6_3 C1_3 V1_1 116.53(13) . . ?
C2_3 C1_3 V1_1 125.97(13) . . ?
C3_3 C2_3 C1_3 120.41(18) . . ?
C3_3 C2_3 C7_3 116.89(18) . . ?
C1_3 C2_3 C7_3 122.64(18) . . ?
C4_3 C3_3 C2_3 121.85(19) . . ?
C4_3 C3_3 H3_3 119.1 . . ?
C2_3 C3_3 H3_3 119.1 . . ?
C3_3 C4_3 C5_3 117.68(18) . . ?
C3_3 C4_3 C8_3 121.0(2) . . ?
C5_3 C4_3 C8_3 121.2(2) . . ?
C4_3 C5_3 C6_3 121.92(18) . . ?
C4_3 C5_3 H5_3 119.0 . . ?
C6_3 C5_3 H5_3 119.0 . . ?
C5_3 C6_3 C1_3 120.50(18) . . ?
C5_3 C6_3 C9_3 118.34(17) . . ?
C1_3 C6_3 C9_3 121.16(17) . . ?
C2_3 C7_3 H7A_3 109.5 . . ?
C2_3 C7_3 H7B_3 109.5 . . ?
H7A_3 C7_3 H7B_3 109.5 . . ?
C2_3 C7_3 H7C_3 109.5 . . ?
H7A_3 C7_3 H7C_3 109.5 . . ?
H7B_3 C7_3 H7C_3 109.5 . . ?
C4_3 C8_3 H8A_3 109.5 . . ?
C4_3 C8_3 H8B_3 109.5 . . ?
H8A_3 C8_3 H8B_3 109.5 . . ?
C4_3 C8_3 H8C_3 109.5 . . ?
H8A_3 C8_3 H8C_3 109.5 . . ?
H8B_3 C8_3 H8C_3 109.5 . . ?
C6_3 C9_3 H9A_3 109.5 . . ?
C6_3 C9_3 H9B_3 109.5 . . ?
H9A_3 C9_3 H9B_3 109.5 . . ?
C6_3 C9_3 H9C_3 109.5 . . ?
H9A_3 C9_3 H9C_3 109.5 . . ?
H9B_3 C9_3 H9C_3 109.5 . . ?
N1_4 C1_4 C2_4 114.78(16) . . ?
N1_4 C1_4 H1_4 122.6 . . ?
C2_4 C1_4 H1_4 122.6 . . ?
C1_4 N1_4 C1_5 122.65(15) . . ?
C1_4 N1_4 C4_4 112.30(14) . . ?
C1_5 N1_4 C4_4 124.91(14) . . ?
C1_4 C2_4 C5_4 108.99(17) . . ?
C1_4 C2_4 C6_4 108.82(16) . . ?
C5_4 C2_4 C6_4 110.35(18) . . ?
C1_4 C2_4 C3_4 101.72(15) . . ?
C5_4 C2_4 C3_4 112.61(17) . . ?
C6_4 C2_4 C3_4 113.88(17) . . ?
C2_4 C3_4 C4_4 107.68(15) . . ?
C2_4 C3_4 H3A_4 110.2 . . ?
C4_4 C3_4 H3A_4 110.2 . . ?
C2_4 C3_4 H3AB_4 110.2 . . ?
C4_4 C3_4 H3AB_4 110.2 . . ?
H3A_4 C3_4 H3AB_4 108.5 . . ?
C7_4 C4_4 C8_4 109.19(16) . . ?
C7_4 C4_4 N1_4 112.27(14) . . ?
C8_4 C4_4 N1_4 107.56(15) . . ?
C7_4 C4_4 C3_4 112.90(16) . . ?
C8_4 C4_4 C3_4 114.18(16) . . ?
N1_4 C4_4 C3_4 100.41(14) . . ?
C2_4 C5_4 H5A_4 109.5 . . ?
C2_4 C5_4 H5B_4 109.5 . . ?
H5A_4 C5_4 H5B_4 109.5 . . ?
C2_4 C5_4 H5C_4 109.5 . . ?
H5A_4 C5_4 H5C_4 109.5 . . ?
H5B_4 C5_4 H5C_4 109.5 . . ?
C2_4 C6_4 H6A_4 109.5 . . ?
C2_4 C6_4 H6B_4 109.5 . . ?
H6A_4 C6_4 H6B_4 109.5 . . ?
C2_4 C6_4 H6C_4 109.5 . . ?
H6A_4 C6_4 H6C_4 109.5 . . ?
H6B_4 C6_4 H6C_4 109.5 . . ?
C4_4 C7_4 H7A_4 109.5 . . ?
C4_4 C7_4 H7B_4 109.5 . . ?
H7A_4 C7_4 H7B_4 109.5 . . ?
C4_4 C7_4 H7C_4 109.5 . . ?
H7A_4 C7_4 H7C_4 109.5 . . ?
H7B_4 C7_4 H7C_4 109.5 . . ?
C4_4 C8_4 H8A_4 109.5 . . ?
C4_4 C8_4 H8B_4 109.5 . . ?
H8A_4 C8_4 H8B_4 109.5 . . ?
C4_4 C8_4 H8C_4 109.5 . . ?
H8A_4 C8_4 H8C_4 109.5 . . ?
H8B_4 C8_4 H8C_4 109.5 . . ?
C6_5 C1_5 C2_5 123.55(16) . . ?
C6_5 C1_5 N1_4 119.07(15) . . ?
C2_5 C1_5 N1_4 117.31(15) . . ?
C3_5 C2_5 C1_5 116.81(16) . . ?
C3_5 C2_5 C7_5 119.42(16) . . ?
C1_5 C2_5 C7_5 123.60(16) . . ?
C4_5 C3_5 C2_5 121.28(17) . . ?
C4_5 C3_5 H3_5 119.4 . . ?
C2_5 C3_5 H3_5 119.4 . . ?
C5_5 C4_5 C3_5 120.22(17) . . ?
C5_5 C4_5 H4_5 119.9 . . ?
C3_5 C4_5 H4_5 119.9 . . ?
C4_5 C5_5 C6_5 121.54(17) . . ?
C4_5 C5_5 H5_5 119.2 . . ?
C6_5 C5_5 H5_5 119.2 . . ?
C5_5 C6_5 C1_5 116.51(16) . . ?
C5_5 C6_5 C10_5 118.40(16) . . ?
C1_5 C6_5 C10_5 124.99(16) . . ?
C2_5 C7_5 C9_5 112.77(16) . . ?
C2_5 C7_5 C8_5 110.22(16) . . ?
C9_5 C7_5 C8_5 110.77(18) . . ?
C2_5 C7_5 H7_5 107.6 . . ?
C9_5 C7_5 H7_5 107.6 . . ?
C8_5 C7_5 H7_5 107.6 . . ?
C7_5 C8_5 H8A_5 109.5 . . ?
C7_5 C8_5 H8B_5 109.5 . . ?
H8A_5 C8_5 H8B_5 109.5 . . ?
C7_5 C8_5 H8C_5 109.5 . . ?
H8A_5 C8_5 H8C_5 109.5 . . ?
H8B_5 C8_5 H8C_5 109.5 . . ?
C7_5 C9_5 H9A_5 109.5 . . ?
C7_5 C9_5 H9B_5 109.5 . . ?
H9A_5 C9_5 H9B_5 109.5 . . ?
C7_5 C9_5 H9C_5 109.5 . . ?
H9A_5 C9_5 H9C_5 109.5 . . ?
H9B_5 C9_5 H9C_5 109.5 . . ?
C6_5 C10_5 C11_5 110.39(16) . . ?
C6_5 C10_5 C12_5 112.05(15) . . ?
C11_5 C10_5 C12_5 110.11(17) . . ?
C6_5 C10_5 H10_5 108.1 . . ?
C11_5 C10_5 H10_5 108.1 . . ?
C12_5 C10_5 H10_5 108.1 . . ?
C10_5 C11_5 H11A_5 109.5 . . ?
C10_5 C11_5 H11B_5 109.5 . . ?
H11A_5 C11_5 H11B_5 109.5 . . ?
C10_5 C11_5 H11C_5 109.5 . . ?
H11A_5 C11_5 H11C_5 109.5 . . ?
H11B_5 C11_5 H11C_5 109.5 . . ?
C10_5 C12_5 H12A_5 109.5 . . ?
C10_5 C12_5 H12B_5 109.5 . . ?
H12A_5 C12_5 H12B_5 109.5 . . ?
C10_5 C12_5 H12C_5 109.5 . . ?
H12A_5 C12_5 H12C_5 109.5 . . ?
H12B_5 C12_5 H12C_5 109.5 . . ?

loop_
_geom_bond_atom_site_label_1
_geom_bond_atom_site_label_2
_geom_bond_distance
_geom_bond_site_symmetry_2
_geom_bond_publ_flag
V1_1 C1_2 2.0896(19) . ?
V1_1 C1_3 2.0919(18) . ?
V1_1 Cl1_1 2.2796(5) . ?
V1_1 Cl2_1 2.2855(6) . ?
C1_2 C2_2 1.412(3) . ?
C1_2 C6_2 1.418(3) . ?
C2_2 C3_2 1.399(3) . ?
C2_2 C7_2 1.514(3) . ?
C3_2 C4_2 1.387(3) . ?
C3_2 H3_2 0.9300 . ?
C4_2 C5_2 1.387(3) . ?
C4_2 C8_2 1.508(3) . ?
C5_2 C6_2 1.403(3) . ?
C5_2 H5_2 0.9300 . ?
C6_2 C9_2 1.505(3) . ?
C7_2 H7A_2 0.9600 . ?
C7_2 H7B_2 0.9600 . ?
C7_2 H7C_2 0.9600 . ?
C8_2 H8A_2 0.9600 . ?
C8_2 H8B_2 0.9600 . ?
C8_2 H8C_2 0.9600 . ?
C9_2 H9A_2 0.9600 . ?
C9_2 H9B_2 0.9600 . ?
C9_2 H9C_2 0.9600 . ?
C1_3 C6_3 1.407(3) . ?
C1_3 C2_3 1.409(3) . ?
C2_3 C3_3 1.398(3) . ?
C2_3 C7_3 1.508(3) . ?
C3_3 C4_3 1.382(3) . ?
C3_3 H3_3 0.9300 . ?
C4_3 C5_3 1.387(3) . ?
C4_3 C8_3 1.509(3) . ?
C5_3 C6_3 1.393(3) . ?
C5_3 H5_3 0.9300 . ?
C6_3 C9_3 1.506(3) . ?
C7_3 H7A_3 0.9600 . ?
C7_3 H7B_3 0.9600 . ?
C7_3 H7C_3 0.9600 . ?
C8_3 H8A_3 0.9600 . ?
C8_3 H8B_3 0.9600 . ?
C8_3 H8C_3 0.9600 . ?
C9_3 H9A_3 0.9600 . ?
C9_3 H9B_3 0.9600 . ?
C9_3 H9C_3 0.9600 . ?
C1_4 N1_4 1.276(2) . ?
C1_4 C2_4 1.489(2) . ?
C1_4 H1_4 0.9300 . ?
N1_4 C1_5 1.463(2) . ?
N1_4 C4_4 1.541(2) . ?
C2_4 C5_4 1.534(3) . ?
C2_4 C6_4 1.538(3) . ?
C2_4 C3_4 1.539(3) . ?
C3_4 C4_4 1.542(3) . ?
C3_4 H3A_4 0.9700 . ?
C3_4 H3AB_4 0.9700 . ?
C4_4 C7_4 1.518(3) . ?
C4_4 C8_4 1.523(3) . ?
C5_4 H5A_4 0.9600 . ?
C5_4 H5B_4 0.9600 . ?
C5_4 H5C_4 0.9600 . ?
C6_4 H6A_4 0.9600 . ?
C6_4 H6B_4 0.9600 . ?
C6_4 H6C_4 0.9600 . ?
C7_4 H7A_4 0.9600 . ?
C7_4 H7B_4 0.9600 . ?
C7_4 H7C_4 0.9600 . ?
C8_4 H8A_4 0.9600 . ?
C8_4 H8B_4 0.9600 . ?
C8_4 H8C_4 0.9600 . ?
C1_5 C6_5 1.402(2) . ?
C1_5 C2_5 1.404(2) . ?
C2_5 C3_5 1.394(3) . ?
C2_5 C7_5 1.522(2) . ?
C3_5 C4_5 1.387(3) . ?
C3_5 H3_5 0.9300 . ?
C4_5 C5_5 1.378(3) . ?
C4_5 H4_5 0.9300 . ?
C5_5 C6_5 1.401(3) . ?
C5_5 H5_5 0.9300 . ?
C6_5 C10_5 1.522(2) . ?
C7_5 C9_5 1.526(3) . ?
C7_5 C8_5 1.527(3) . ?
C7_5 H7_5 0.9800 . ?
C8_5 H8A_5 0.9600 . ?
C8_5 H8B_5 0.9600 . ?
C8_5 H8C_5 0.9600 . ?
C9_5 H9A_5 0.9600 . ?
C9_5 H9B_5 0.9600 . ?
C9_5 H9C_5 0.9600 . ?
C10_5 C11_5 1.529(3) . ?
C10_5 C12_5 1.536(3) . ?
C10_5 H10_5 0.9800 . ?
C11_5 H11A_5 0.9600 . ?
C11_5 H11B_5 0.9600 . ?
C11_5 H11C_5 0.9600 . ?
C12_5 H12A_5 0.9600 . ?
C12_5 H12B_5 0.9600 . ?
C12_5 H12C_5 0.9600 . ?
